data_7047202
loop_
_publ_author_name
'Lau, Nathanael'
'Sano, Yohei'
'Ziller, Joseph W.'
'Borovik, A. S.'

_publ_section_title
;
 Modular bimetallic complexes with a sulfonamido-based ligand.
;
_journal_issue 35
_journal_name_full 'Dalton transactions (Cambridge, England : 2003)'
_journal_page_first 12362
_journal_page_last 12372
_journal_paper_doi 10.1039/c8dt02455c
_journal_volume 47
_journal_year 2018
_chemical_formula_sum 'C40 H64 Br Cl2 Fe2 N6 O7 S3'
_chemical_formula_weight 1099.66
_chemical_name_systematic '[(TMEDA)Fe(II)(Br)-(\m-OH)-Fe(III)MST]'
_space_group_crystal_system monoclinic
_space_group_IT_number 14
_space_group_name_Hall '-P 2ybc'
_space_group_name_H-M_alt 'P 1 21/c 1'
_symmetry_space_group_name_Hall '-P 2ybc'
_symmetry_space_group_name_H-M 'P 1 21/c 1'
_atom_sites_solution_hydrogens mixed
_atom_sites_solution_primary dual
_atom_sites_solution_secondary difmap
_audit_creation_method SHELXL-2014/7
_audit_update_record
;
2017-06-08 deposited with the CCDC.
2018-08-01 downloaded from the CCDC.
;
_cell_angle_alpha 90
_cell_angle_beta 107.4513(8)
_cell_angle_gamma 90
_cell_formula_units_Z 4
_cell_length_a 21.7773(13)
_cell_length_b 13.2666(8)
_cell_length_c 17.6201(11)
_cell_measurement_reflns_used 9585
_cell_measurement_temperature 88(2)
_cell_measurement_theta_max 28.92
_cell_measurement_theta_min 2.33
_cell_volume 4856.3(5)
_computing_cell_refinement 'Bruker SAINT 8.34a, 2013'
_computing_data_collection 'Bruker APEX2 2014.11-0, 2014'
_computing_data_reduction 'Bruker SAINT 8.34a, 2013'
_computing_molecular_graphics 'Bruker SHELXTL'
_computing_publication_material 'Bruker SHELXTL'
_computing_structure_refinement 'SHELXL-2014/7 (Sheldrick, 2014)'
_computing_structure_solution 'Bruker SHELXTL 2014/4'
_diffrn_ambient_temperature 88(2)
_diffrn_measured_fraction_theta_full 1.000
_diffrn_measured_fraction_theta_max 0.943
_diffrn_measurement_device_type 'Bruker SMART APEX II CCD'
_diffrn_measurement_method '\f and \w scans'
_diffrn_radiation_type MoK\a
_diffrn_radiation_wavelength 0.71073
_diffrn_reflns_av_R_equivalents 0.0266
_diffrn_reflns_av_unetI/netI 0.0224
_diffrn_reflns_Laue_measured_fraction_full 1.000
_diffrn_reflns_Laue_measured_fraction_max 0.943
_diffrn_reflns_limit_h_max 28
_diffrn_reflns_limit_h_min -29
_diffrn_reflns_limit_k_max 17
_diffrn_reflns_limit_k_min -18
_diffrn_reflns_limit_l_max 22
_diffrn_reflns_limit_l_min -22
_diffrn_reflns_number 58750
_diffrn_reflns_point_group_measured_fraction_full 1.000
_diffrn_reflns_point_group_measured_fraction_max 0.943
_diffrn_reflns_theta_full 25.500
_diffrn_reflns_theta_max 29.005
_diffrn_reflns_theta_min 1.821
_diffrn_source 'fine-focus sealed tube'
_exptl_absorpt_coefficient_mu 1.711
_exptl_absorpt_correction_T_max 0.7458
_exptl_absorpt_correction_T_min 0.6676
_exptl_absorpt_correction_type multi-scan
_exptl_absorpt_process_details 'Bruker SADABS 2014/5'
_exptl_crystal_colour red
_exptl_crystal_density_diffrn 1.504
_exptl_crystal_density_meas ?
_exptl_crystal_density_method not_measured
_exptl_crystal_description irregular
_exptl_crystal_F_000 2284
_exptl_crystal_recrystallization_method 'Re-crystallisation from solvent: DCM/Pentane'
_exptl_crystal_size_max 0.395
_exptl_crystal_size_mid 0.298
_exptl_crystal_size_min 0.256
_refine_diff_density_max 0.771
_refine_diff_density_min -0.669
_refine_diff_density_rms 0.069
_refine_ls_extinction_method none
_refine_ls_goodness_of_fit_ref 1.038
_refine_ls_hydrogen_treatment mixed
_refine_ls_matrix_type full
_refine_ls_number_parameters 613
_refine_ls_number_reflns 12173
_refine_ls_number_restraints 1
_refine_ls_restrained_S_all 1.039
_refine_ls_R_factor_all 0.0361
_refine_ls_R_factor_gt 0.0290
_refine_ls_shift/su_max 0.002
_refine_ls_shift/su_mean 0.000
_refine_ls_structure_factor_coef Fsqd
_refine_ls_weighting_details 'w=1/[\s^2^(Fo^2^)+(0.0342P)^2^+4.4924P] where P=(Fo^2^+2Fc^2^)/3'
_refine_ls_weighting_scheme calc
_refine_ls_wR_factor_gt 0.0712
_refine_ls_wR_factor_ref 0.0745
_reflns_Friedel_coverage 0.000
_reflns_number_gt 10639
_reflns_number_total 12173
_reflns_threshold_expression 'I > 2\s(I)'
_cod_data_source_file c8dt02455c2.cif
_cod_data_source_block asb444
_cod_depositor_comments
;
The following automatic conversions were performed:

'_exptl_crystal_density_meas' value 'not_measured' was changed to '?'
- the value is perceived as not measured.

Automatic conversion script
Id: cif_fix_values 4973 2017-02-22 13:04:09Z antanas 

 Adding full bibliography for 7047202--7047208.cif.
;
_cod_database_code 7047202
_shelx_shelxl_version_number 2014/7
_shelx_space_group_comment
; 
The symmetry employed for this shelxl refinement is uniquely defined 
by the following loop, which should always be used as a source of 
symmetry information in preference to the above space-group names. 
They are only intended as comments. 
;
_shelx_estimated_absorpt_t_min 0.551
_shelx_estimated_absorpt_t_max 0.668

loop_
_space_group_symop_operation_xyz
'x, y, z'
'-x, y+1/2, -z+1/2'
'-x, -y, -z'
'x, -y-1/2, z-1/2'

loop_
_atom_site_label
_atom_site_type_symbol
_atom_site_fract_x
_atom_site_fract_y
_atom_site_fract_z
_atom_site_U_iso_or_equiv
_atom_site_adp_type
_atom_site_occupancy
_atom_site_site_symmetry_order
_atom_site_calc_flag
_atom_site_refinement_flags_posn
_atom_site_refinement_flags_adp
_atom_site_refinement_flags_occupancy
_atom_site_disorder_assembly
_atom_site_disorder_group
Br1 Br 0.22252(2) 0.45733(2) 0.57869(2) 0.01864(5) Uani 1 1 d . . . . .
Fe1 Fe 0.25155(2) 0.43163(2) 0.28191(2) 0.00981(5) Uani 1 1 d . . . . .
Fe2 Fe 0.28642(2) 0.47936(2) 0.48473(2) 0.01399(6) Uani 1 1 d . . . . .
S1 S 0.37837(2) 0.52753(3) 0.24268(2) 0.01278(8) Uani 1 1 d . . . . .
S2 S 0.26385(2) 0.23606(3) 0.39316(2) 0.01193(8) Uani 1 1 d . . . . .
S3 S 0.14565(2) 0.57559(3) 0.32442(2) 0.01177(8) Uani 1 1 d . . . . .
O1 O 0.30402(6) 0.48088(9) 0.38062(7) 0.0136(2) Uani 1 1 d D . . . .
H1 H 0.3387(10) 0.499(2) 0.3744(17) 0.01 Uiso 1 1 d D . . . .
O2 O 0.40390(6) 0.52719(10) 0.32904(7) 0.0176(3) Uani 1 1 d . . . . .
O3 O 0.37000(6) 0.62601(9) 0.20627(8) 0.0188(3) Uani 1 1 d . . . . .
O4 O 0.26475(6) 0.31468(9) 0.45112(7) 0.0156(2) Uani 1 1 d . . . . .
O5 O 0.32270(6) 0.17963(10) 0.40727(8) 0.0189(3) Uani 1 1 d . . . . .
O6 O 0.19960(6) 0.58590(9) 0.39595(7) 0.0162(2) Uani 1 1 d . . . . .
O7 O 0.08700(6) 0.53601(9) 0.33495(8) 0.0171(3) Uani 1 1 d . . . . .
N1 N 0.19627(7) 0.37152(11) 0.16133(8) 0.0125(3) Uani 1 1 d . . . . .
N2 N 0.31278(7) 0.46386(11) 0.21715(8) 0.0127(3) Uani 1 1 d . . . . .
N3 N 0.24148(7) 0.28694(10) 0.30711(8) 0.0125(3) Uani 1 1 d . . . . .
N4 N 0.16857(7) 0.50703(11) 0.26264(8) 0.0121(3) Uani 1 1 d . . . . .
N5 N 0.38392(8) 0.42295(13) 0.55938(9) 0.0212(3) Uani 1 1 d . . . . .
N6 N 0.33031(8) 0.62779(12) 0.53218(9) 0.0234(3) Uani 1 1 d . . . . .
C1 C 0.24006(8) 0.36759(14) 0.11121(10) 0.0150(3) Uani 1 1 d . . . . .
H1A H 0.2146 0.3684 0.0543 0.018 Uiso 1 1 calc R U . . .
H1B H 0.2653 0.3044 0.1219 0.018 Uiso 1 1 calc R U . . .
C2 C 0.28515(8) 0.45730(14) 0.12947(10) 0.0159(3) Uani 1 1 d . . . . .
H2A H 0.3199 0.4484 0.1045 0.019 Uiso 1 1 calc R U . . .
H2B H 0.2613 0.5198 0.1084 0.019 Uiso 1 1 calc R U . . .
C3 C 0.17352(8) 0.26863(13) 0.17296(10) 0.0149(3) Uani 1 1 d . . . . .
H3A H 0.1650 0.2294 0.1231 0.018 Uiso 1 1 calc R U . . .
H3B H 0.1330 0.2730 0.1874 0.018 Uiso 1 1 calc R U . . .
C4 C 0.22516(9) 0.21687(13) 0.23900(10) 0.0154(3) Uani 1 1 d . . . . .
H4A H 0.2088 0.1524 0.2537 0.019 Uiso 1 1 calc R U . . .
H4B H 0.2636 0.2028 0.2217 0.019 Uiso 1 1 calc R U . . .
C5 C 0.14245(8) 0.44249(13) 0.12785(10) 0.0154(3) Uani 1 1 d . . . . .
H5A H 0.1084 0.4086 0.0853 0.018 Uiso 1 1 calc R U . . .
H5B H 0.1581 0.5011 0.1042 0.018 Uiso 1 1 calc R U . . .
C6 C 0.11473(8) 0.47832(14) 0.19277(10) 0.0156(3) Uani 1 1 d . . . . .
H6A H 0.0861 0.5369 0.1738 0.019 Uiso 1 1 calc R U . . .
H6B H 0.0892 0.4238 0.2071 0.019 Uiso 1 1 calc R U . . .
C7 C 0.43556(8) 0.46042(13) 0.20688(10) 0.0131(3) Uani 1 1 d . . . . .
C8 C 0.45921(9) 0.50123(14) 0.14708(10) 0.0162(3) Uani 1 1 d . . . . .
C9 C 0.50943(9) 0.45061(15) 0.12947(12) 0.0218(4) Uani 1 1 d . . . . .
H9 H 0.5264 0.4780 0.0902 0.026 Uiso 1 1 calc R U . . .
C10 C 0.53550(10) 0.36172(16) 0.16710(12) 0.0242(4) Uani 1 1 d . . . . .
C11 C 0.50906(9) 0.32082(14) 0.22291(11) 0.0197(4) Uani 1 1 d . . . . .
H11 H 0.5257 0.2589 0.2478 0.024 Uiso 1 1 calc R U . . .
C12 C 0.45910(8) 0.36746(13) 0.24364(10) 0.0149(3) Uani 1 1 d . . . . .
C13 C 0.43369(9) 0.59377(14) 0.09755(11) 0.0208(4) Uani 1 1 d . . . . .
H13A H 0.3869 0.5882 0.0747 0.031 Uiso 1 1 calc R U . . .
H13B H 0.4535 0.5991 0.0546 0.031 Uiso 1 1 calc R U . . .
H13C H 0.4441 0.6539 0.1313 0.031 Uiso 1 1 calc R U . . .
C14 C 0.58931(13) 0.3095(2) 0.14588(17) 0.0442(7) Uani 1 1 d . . . . .
H14A H 0.5741 0.2869 0.0904 0.066 Uiso 1 1 calc R U . . .
H14B H 0.6036 0.2511 0.1808 0.066 Uiso 1 1 calc R U . . .
H14C H 0.6253 0.3564 0.1526 0.066 Uiso 1 1 calc R U . . .
C15 C 0.43320(9) 0.31446(14) 0.30361(11) 0.0192(4) Uani 1 1 d . . . . .
H15A H 0.4485 0.3491 0.3550 0.029 Uiso 1 1 calc R U . . .
H15B H 0.4483 0.2445 0.3097 0.029 Uiso 1 1 calc R U . . .
H15C H 0.3860 0.3155 0.2850 0.029 Uiso 1 1 calc R U . . .
C16 C 0.20107(8) 0.15082(12) 0.39712(9) 0.0122(3) Uani 1 1 d . . . . .
C17 C 0.21073(8) 0.04504(13) 0.40215(10) 0.0135(3) Uani 1 1 d . . . . .
C18 C 0.16120(9) -0.01523(13) 0.41244(10) 0.0156(3) Uani 1 1 d . . . . .
H18 H 0.1673 -0.0861 0.4168 0.019 Uiso 1 1 calc R U . . .
C19 C 0.10320(9) 0.02479(13) 0.41661(10) 0.0162(3) Uani 1 1 d . . . . .
C20 C 0.09432(8) 0.12845(13) 0.40844(10) 0.0151(3) Uani 1 1 d . . . . .
H20 H 0.0544 0.1562 0.4097 0.018 Uiso 1 1 calc R U . . .
C21 C 0.14174(8) 0.19313(13) 0.39846(9) 0.0136(3) Uani 1 1 d . . . . .
C22 C 0.27063(9) -0.00927(14) 0.39651(12) 0.0197(4) Uani 1 1 d . . . . .
H22A H 0.2803 0.0119 0.3480 0.029 Uiso 1 1 calc R U . . .
H22B H 0.2632 -0.0822 0.3948 0.029 Uiso 1 1 calc R U . . .
H22C H 0.3071 0.0074 0.4430 0.029 Uiso 1 1 calc R U . . .
C23 C 0.05095(9) -0.04198(15) 0.42897(12) 0.0222(4) Uani 1 1 d . . . . .
H23A H 0.0655 -0.0717 0.4823 0.033 Uiso 1 1 calc R U . . .
H23B H 0.0413 -0.0958 0.3890 0.033 Uiso 1 1 calc R U . . .
H23C H 0.0121 -0.0018 0.4236 0.033 Uiso 1 1 calc R U . . .
C24 C 0.12604(9) 0.30426(13) 0.39077(11) 0.0172(3) Uani 1 1 d . . . . .
H24A H 0.1485 0.3385 0.4407 0.026 Uiso 1 1 calc R U . . .
H24B H 0.0795 0.3135 0.3793 0.026 Uiso 1 1 calc R U . . .
H24C H 0.1400 0.3329 0.3474 0.026 Uiso 1 1 calc R U . . .
C25 C 0.12811(8) 0.69881(12) 0.28037(9) 0.0119(3) Uani 1 1 d . . . . .
C26 C 0.06785(8) 0.74638(13) 0.27092(10) 0.0132(3) Uani 1 1 d . . . . .
C27 C 0.05967(8) 0.84464(13) 0.24157(10) 0.0143(3) Uani 1 1 d . . . . .
H27 H 0.0194 0.8767 0.2347 0.017 Uiso 1 1 calc R U . . .
C28 C 0.10770(8) 0.89793(13) 0.22183(10) 0.0138(3) Uani 1 1 d . . . . .
C29 C 0.16548(8) 0.84822(13) 0.22896(10) 0.0144(3) Uani 1 1 d . . . . .
H29 H 0.1984 0.8827 0.2142 0.017 Uiso 1 1 calc R U . . .
C30 C 0.17673(8) 0.74956(13) 0.25698(10) 0.0129(3) Uani 1 1 d . . . . .
C31 C 0.01042(8) 0.70005(14) 0.28911(11) 0.0182(4) Uani 1 1 d . . . . .
H31A H -0.0006 0.6361 0.2604 0.027 Uiso 1 1 calc R U . . .
H31B H -0.0263 0.7462 0.2723 0.027 Uiso 1 1 calc R U . . .
H31C H 0.0209 0.6878 0.3464 0.027 Uiso 1 1 calc R U . . .
C32 C 0.09713(9) 1.00609(13) 0.19504(11) 0.0173(3) Uani 1 1 d . . . . .
H32A H 0.1033 1.0499 0.2415 0.026 Uiso 1 1 calc R U . . .
H32B H 0.0532 1.0142 0.1594 0.026 Uiso 1 1 calc R U . . .
H32C H 0.1280 1.0245 0.1668 0.026 Uiso 1 1 calc R U . . .
C33 C 0.24012(8) 0.70298(14) 0.25712(11) 0.0178(3) Uani 1 1 d . . . . .
H33A H 0.2571 0.6624 0.3054 0.027 Uiso 1 1 calc R U . . .
H33B H 0.2709 0.7565 0.2559 0.027 Uiso 1 1 calc R U . . .
H33C H 0.2335 0.6599 0.2102 0.027 Uiso 1 1 calc R U . . .
C40 C 0.41697(11) 0.5116(2) 0.60403(15) 0.0382(6) Uani 1 1 d . . . . .
H40A H 0.4039 0.5195 0.6529 0.046 Uiso 0.7 1 calc R U P A 1
H40B H 0.4640 0.4998 0.6204 0.046 Uiso 0.7 1 calc R U P A 1
H40C H 0.4507 0.5331 0.5802 0.046 Uiso 0.3 1 calc R U P B 2
H40D H 0.4391 0.4900 0.6592 0.046 Uiso 0.3 1 calc R U P B 2
C41 C 0.42287(9) 0.38117(17) 0.51131(13) 0.0274(4) Uani 1 1 d . . . . .
H41A H 0.4003 0.3237 0.4803 0.041 Uiso 1 1 calc R U . . .
H41B H 0.4646 0.3588 0.5465 0.041 Uiso 1 1 calc R U . . .
H41C H 0.4296 0.4332 0.4751 0.041 Uiso 1 1 calc R U . . .
C42 C 0.37827(12) 0.3425(2) 0.61545(15) 0.0445(7) Uani 1 1 d . . . . .
H42A H 0.3524 0.3671 0.6485 0.067 Uiso 1 1 calc R U . . .
H42B H 0.4213 0.3240 0.6495 0.067 Uiso 1 1 calc R U . . .
H42C H 0.3574 0.2833 0.5853 0.067 Uiso 1 1 calc R U . . .
C35 C 0.3210(2) 0.7052(3) 0.4698(3) 0.0246(8) Uani 0.7 1 d . . P C 1
H35A H 0.3354 0.6787 0.4260 0.037 Uiso 0.7 1 calc R U P C 1
H35B H 0.3462 0.7653 0.4920 0.037 Uiso 0.7 1 calc R U P C 1
H35C H 0.2753 0.7229 0.4498 0.037 Uiso 0.7 1 calc R U P C 1
C37 C 0.31293(17) 0.6669(2) 0.59891(19) 0.0285(7) Uani 0.7 1 d . . P C 1
H37A H 0.3217 0.6160 0.6411 0.043 Uiso 0.7 1 calc R U P C 1
H37B H 0.2670 0.6838 0.5823 0.043 Uiso 0.7 1 calc R U P C 1
H37C H 0.3382 0.7276 0.6189 0.043 Uiso 0.7 1 calc R U P C 1
C39 C 0.40304(13) 0.6026(2) 0.55903(17) 0.0245(6) Uani 0.7 1 d . . P C 1
H39A H 0.4181 0.5961 0.5115 0.029 Uiso 0.7 1 calc R U P C 1
H39B H 0.4270 0.6588 0.5917 0.029 Uiso 0.7 1 calc R U P C 1
C34 C 0.3485(5) 0.6850(7) 0.4762(6) 0.029(2) Uani 0.3 1 d . . P C 2
H34A H 0.3787 0.6462 0.4562 0.044 Uiso 0.3 1 calc R U P C 2
H34B H 0.3693 0.7472 0.5011 0.044 Uiso 0.3 1 calc R U P C 2
H34C H 0.3104 0.7017 0.4319 0.044 Uiso 0.3 1 calc R U P C 2
C36 C 0.2757(4) 0.7016(5) 0.5537(4) 0.0283(15) Uani 0.3 1 d . . P C 2
H36A H 0.2548 0.6645 0.5873 0.042 Uiso 0.3 1 calc R U P C 2
H36B H 0.2433 0.7220 0.5043 0.042 Uiso 0.3 1 calc R U P C 2
H36C H 0.2970 0.7617 0.5821 0.042 Uiso 0.3 1 calc R U P C 2
C38 C 0.3738(4) 0.6081(5) 0.6080(4) 0.0299(16) Uani 0.3 1 d . . P C 2
H38A H 0.3496 0.5956 0.6465 0.036 Uiso 0.3 1 calc R U P C 2
H38B H 0.4019 0.6674 0.6264 0.036 Uiso 0.3 1 calc R U P C 2
Cl1B Cl -0.0075(2) 0.6360(5) 0.5050(3) 0.0707(14) Uani 0.5 1 d . . P D 1
Cl2B Cl 0.1197(3) 0.7340(5) 0.5278(4) 0.1063(19) Uani 0.5 1 d . . P D 1
C43B C 0.0722(2) 0.6110(4) 0.5081(3) 0.0290(10) Uiso 0.5 1 d . . P D 1
H43A H 0.0733 0.5818 0.4568 0.035 Uiso 0.5 1 calc R U P D 1
H43B H 0.0916 0.5618 0.5508 0.035 Uiso 0.5 1 calc R U P D 1
Cl1 Cl 0.0096(2) 0.6619(5) 0.5112(3) 0.0567(10) Uani 0.5 1 d . . P E 2
Cl2 Cl 0.1321(3) 0.7372(3) 0.5165(3) 0.0561(6) Uani 0.5 1 d . . P E 2
C43 C 0.0909(2) 0.6371(4) 0.5158(3) 0.0247(9) Uiso 0.5 1 d . . P E 2
H43C H 0.1115 0.5977 0.5644 0.030 Uiso 0.5 1 calc R U P E 2
H43D H 0.0915 0.5954 0.4694 0.030 Uiso 0.5 1 calc R U P E 2

loop_
_atom_site_aniso_label
_atom_site_aniso_U_11
_atom_site_aniso_U_22
_atom_site_aniso_U_33
_atom_site_aniso_U_23
_atom_site_aniso_U_13
_atom_site_aniso_U_12
Br1 0.02465(10) 0.01782(9) 0.01647(9) 0.00003(6) 0.01074(7) -0.00232(7)
Fe1 0.00989(11) 0.01120(11) 0.00827(11) -0.00003(8) 0.00260(8) 0.00040(8)
Fe2 0.01721(12) 0.01584(12) 0.01012(11) -0.00185(9) 0.00590(9) -0.00492(9)
S1 0.01162(18) 0.01427(19) 0.01362(19) -0.00144(15) 0.00556(15) -0.00083(14)
S2 0.01333(19) 0.01119(18) 0.01044(18) 0.00026(14) 0.00231(14) -0.00034(14)
S3 0.01277(18) 0.01246(18) 0.01099(18) 0.00026(14) 0.00494(15) 0.00122(14)
O1 0.0127(6) 0.0168(6) 0.0105(5) -0.0019(4) 0.0022(5) -0.0025(5)
O2 0.0146(6) 0.0249(7) 0.0136(6) -0.0054(5) 0.0049(5) -0.0045(5)
O3 0.0198(6) 0.0145(6) 0.0255(7) 0.0007(5) 0.0118(5) 0.0012(5)
O4 0.0214(6) 0.0141(6) 0.0108(5) -0.0019(4) 0.0039(5) -0.0031(5)
O5 0.0135(6) 0.0171(6) 0.0244(7) 0.0018(5) 0.0030(5) 0.0019(5)
O6 0.0188(6) 0.0182(6) 0.0108(6) -0.0006(5) 0.0033(5) 0.0025(5)
O7 0.0172(6) 0.0152(6) 0.0223(6) 0.0020(5) 0.0113(5) 0.0003(5)
N1 0.0122(6) 0.0149(7) 0.0100(6) -0.0012(5) 0.0031(5) 0.0007(5)
N2 0.0106(6) 0.0178(7) 0.0096(6) -0.0008(5) 0.0026(5) -0.0009(5)
N3 0.0176(7) 0.0113(7) 0.0085(6) -0.0007(5) 0.0036(5) 0.0000(5)
N4 0.0116(6) 0.0134(7) 0.0109(6) -0.0018(5) 0.0026(5) 0.0013(5)
N5 0.0190(8) 0.0275(9) 0.0152(7) 0.0013(6) 0.0021(6) -0.0035(6)
N6 0.0330(9) 0.0198(8) 0.0152(7) -0.0009(6) 0.0038(7) -0.0103(7)
C1 0.0154(8) 0.0202(9) 0.0100(7) -0.0025(6) 0.0046(6) -0.0005(7)
C2 0.0155(8) 0.0229(9) 0.0097(7) 0.0016(6) 0.0045(6) 0.0000(7)
C3 0.0158(8) 0.0154(8) 0.0130(8) -0.0039(6) 0.0037(6) -0.0029(6)
C4 0.0209(9) 0.0135(8) 0.0119(8) -0.0029(6) 0.0049(7) -0.0013(6)
C5 0.0135(8) 0.0187(8) 0.0112(7) -0.0015(6) -0.0002(6) 0.0027(6)
C6 0.0110(8) 0.0193(9) 0.0143(8) -0.0037(6) 0.0003(6) 0.0017(6)
C7 0.0109(7) 0.0156(8) 0.0134(8) -0.0013(6) 0.0044(6) 0.0007(6)
C8 0.0160(8) 0.0186(8) 0.0146(8) 0.0013(7) 0.0055(7) 0.0012(7)
C9 0.0227(9) 0.0264(10) 0.0218(9) 0.0061(8) 0.0148(8) 0.0051(8)
C10 0.0218(9) 0.0275(10) 0.0278(10) 0.0051(8) 0.0142(8) 0.0086(8)
C11 0.0184(9) 0.0195(9) 0.0215(9) 0.0047(7) 0.0067(7) 0.0058(7)
C12 0.0141(8) 0.0172(8) 0.0126(8) 0.0005(6) 0.0032(6) -0.0006(6)
C13 0.0252(10) 0.0200(9) 0.0204(9) 0.0056(7) 0.0116(8) 0.0051(7)
C14 0.0428(14) 0.0456(15) 0.0594(16) 0.0228(12) 0.0381(13) 0.0272(12)
C15 0.0210(9) 0.0194(9) 0.0192(9) 0.0049(7) 0.0089(7) 0.0014(7)
C16 0.0144(8) 0.0127(8) 0.0086(7) 0.0003(6) 0.0022(6) -0.0012(6)
C17 0.0167(8) 0.0135(8) 0.0092(7) 0.0001(6) 0.0022(6) 0.0015(6)
C18 0.0213(9) 0.0122(8) 0.0113(7) 0.0009(6) 0.0018(7) -0.0003(6)
C19 0.0183(8) 0.0184(9) 0.0104(7) 0.0001(6) 0.0020(6) -0.0040(7)
C20 0.0145(8) 0.0188(8) 0.0114(7) -0.0001(6) 0.0028(6) 0.0008(6)
C21 0.0171(8) 0.0148(8) 0.0076(7) 0.0001(6) 0.0018(6) 0.0017(6)
C22 0.0202(9) 0.0131(8) 0.0263(9) -0.0008(7) 0.0080(8) 0.0036(7)
C23 0.0207(9) 0.0219(9) 0.0232(9) 0.0013(7) 0.0054(8) -0.0055(7)
C24 0.0165(8) 0.0142(8) 0.0203(9) -0.0002(7) 0.0049(7) 0.0028(6)
C25 0.0139(8) 0.0111(7) 0.0106(7) -0.0003(6) 0.0037(6) 0.0010(6)
C26 0.0126(8) 0.0172(8) 0.0098(7) -0.0027(6) 0.0033(6) -0.0013(6)
C27 0.0122(8) 0.0167(8) 0.0132(8) -0.0022(6) 0.0027(6) 0.0027(6)
C28 0.0165(8) 0.0138(8) 0.0107(7) -0.0014(6) 0.0035(6) 0.0005(6)
C29 0.0146(8) 0.0150(8) 0.0148(8) -0.0005(6) 0.0063(6) -0.0020(6)
C30 0.0118(7) 0.0149(8) 0.0120(7) -0.0013(6) 0.0038(6) 0.0007(6)
C31 0.0120(8) 0.0203(9) 0.0234(9) 0.0044(7) 0.0068(7) 0.0019(7)
C32 0.0205(9) 0.0137(8) 0.0188(8) 0.0007(7) 0.0073(7) 0.0024(7)
C33 0.0134(8) 0.0184(9) 0.0237(9) 0.0045(7) 0.0089(7) 0.0025(7)
C40 0.0259(11) 0.0462(14) 0.0333(12) -0.0188(11) -0.0050(9) -0.0027(10)
C41 0.0176(9) 0.0320(11) 0.0288(10) -0.0017(9) 0.0014(8) 0.0033(8)
C42 0.0280(12) 0.0660(18) 0.0340(13) 0.0300(12) 0.0010(10) 0.0005(11)
C35 0.032(2) 0.0169(18) 0.0205(15) 0.0012(13) 0.0020(18) -0.0074(16)
C37 0.0402(18) 0.0220(14) 0.0286(16) -0.0105(12) 0.0182(14) -0.0127(13)
C39 0.0206(13) 0.0253(14) 0.0233(14) -0.0034(11) -0.0001(11) -0.0106(11)
C34 0.047(6) 0.014(4) 0.027(4) -0.002(3) 0.013(5) -0.012(4)
C36 0.043(4) 0.015(3) 0.029(4) -0.011(3) 0.012(3) -0.006(3)
C38 0.031(4) 0.027(4) 0.023(3) -0.005(3) -0.006(3) -0.007(3)
Cl1B 0.052(2) 0.124(4) 0.0351(10) -0.0171(16) 0.0116(15) 0.041(2)
Cl2B 0.166(5) 0.094(2) 0.072(2) 0.0536(16) 0.055(2) 0.065(3)
Cl1 0.0432(18) 0.101(3) 0.0280(13) 0.0074(14) 0.0144(12) 0.0349(16)
Cl2 0.0917(15) 0.0390(10) 0.0543(15) 0.0239(9) 0.0471(12) 0.0379(9)

loop_
_atom_type_symbol
_atom_type_description
_atom_type_scat_dispersion_real
_atom_type_scat_dispersion_imag
_atom_type_scat_source
C C 0.0033 0.0016 'International Tables Vol C Tables 4.2.6.8 and 6.1.1.4'
H H 0.0000 0.0000 'International Tables Vol C Tables 4.2.6.8 and 6.1.1.4'
N N 0.0061 0.0033 'International Tables Vol C Tables 4.2.6.8 and 6.1.1.4'
O O 0.0106 0.0060 'International Tables Vol C Tables 4.2.6.8 and 6.1.1.4'
S S 0.1246 0.1234 'International Tables Vol C Tables 4.2.6.8 and 6.1.1.4'
Cl Cl 0.1484 0.1585 'International Tables Vol C Tables 4.2.6.8 and 6.1.1.4'
Fe Fe 0.3463 0.8444 'International Tables Vol C Tables 4.2.6.8 and 6.1.1.4'
Br Br -0.2901 2.4595 'International Tables Vol C Tables 4.2.6.8 and 6.1.1.4'

loop_
_geom_angle_atom_site_label_1
_geom_angle_atom_site_label_2
_geom_angle_atom_site_label_3
_geom_angle
O1 Fe1 N3 101.79(5)
O1 Fe1 N4 104.44(6)
N3 Fe1 N4 111.35(6)
O1 Fe1 N2 97.23(6)
N3 Fe1 N2 117.31(6)
N4 Fe1 N2 120.49(6)
O1 Fe1 N1 175.38(5)
N3 Fe1 N1 78.81(5)
N4 Fe1 N1 79.46(5)
N2 Fe1 N1 78.52(5)
O1 Fe2 N6 99.05(6)
O1 Fe2 N5 97.64(6)
N6 Fe2 N5 81.53(6)
O1 Fe2 O4 81.46(5)
N6 Fe2 O4 166.83(6)
N5 Fe2 O4 85.35(5)
O1 Fe2 Br1 157.19(4)
N6 Fe2 Br1 96.70(4)
N5 Fe2 Br1 100.93(4)
O4 Fe2 Br1 86.93(3)
O1 Fe2 O6 74.64(5)
N6 Fe2 O6 83.94(5)
N5 Fe2 O6 162.27(5)
O4 Fe2 O6 108.73(4)
Br1 Fe2 O6 90.80(3)
O3 S1 O2 115.18(8)
O3 S1 N2 111.66(8)
O2 S1 N2 108.70(7)
O3 S1 C7 107.57(8)
O2 S1 C7 106.18(8)
N2 S1 C7 107.11(8)
O5 S2 O4 115.30(8)
O5 S2 N3 112.70(8)
O4 S2 N3 107.42(7)
O5 S2 C16 108.37(8)
O4 S2 C16 105.96(8)
N3 S2 C16 106.54(8)
O7 S3 O6 116.14(8)
O7 S3 N4 110.33(8)
O6 S3 N4 107.86(7)
O7 S3 C25 107.71(8)
O6 S3 C25 107.52(8)
N4 S3 C25 106.88(7)
Fe1 O1 Fe2 128.09(7)
S2 O4 Fe2 145.95(8)
S3 O6 Fe2 139.03(8)
C5 N1 C1 111.02(13)
C5 N1 C3 112.45(13)
C1 N1 C3 110.50(13)
C5 N1 Fe1 106.62(10)
C1 N1 Fe1 108.50(10)
C3 N1 Fe1 107.53(10)
C2 N2 S1 111.85(11)
C2 N2 Fe1 116.14(10)
S1 N2 Fe1 128.99(8)
C4 N3 S2 115.90(11)
C4 N3 Fe1 116.14(10)
S2 N3 Fe1 126.51(8)
C6 N4 S3 112.40(11)
C6 N4 Fe1 117.64(10)
S3 N4 Fe1 127.95(8)
C41 N5 C40 109.44(17)
C41 N5 C42 106.79(18)
C40 N5 C42 110.03(19)
C41 N5 Fe2 113.04(12)
C40 N5 Fe2 105.57(13)
C42 N5 Fe2 111.96(13)
C34 N6 C38 121.2(6)
C37 N6 C35 110.4(3)
C37 N6 C39 108.9(2)
C35 N6 C39 106.1(2)
C34 N6 C36 102.4(5)
C38 N6 C36 102.5(4)
C34 N6 Fe2 113.3(4)
C38 N6 Fe2 106.3(3)
C37 N6 Fe2 115.84(15)
C35 N6 Fe2 112.74(19)
C39 N6 Fe2 101.97(14)
C36 N6 Fe2 110.3(3)
N1 C1 C2 109.74(14)
N2 C2 C1 107.58(13)
N1 C3 C4 108.66(13)
N3 C4 C3 106.32(14)
N1 C5 C6 110.14(14)
N4 C6 C5 108.27(14)
C8 C7 C12 120.82(15)
C8 C7 S1 121.30(13)
C12 C7 S1 117.79(13)
C9 C8 C7 117.84(16)
C9 C8 C13 116.07(16)
C7 C8 C13 126.06(16)
C10 C9 C8 122.56(17)
C9 C10 C11 118.20(17)
C9 C10 C14 120.72(18)
C11 C10 C14 121.04(18)
C10 C11 C12 122.28(17)
C11 C12 C7 118.13(16)
C11 C12 C15 117.47(16)
C7 C12 C15 124.40(16)
C21 C16 C17 120.70(15)
C21 C16 S2 117.47(12)
C17 C16 S2 121.77(13)
C18 C17 C16 117.94(16)
C18 C17 C22 116.65(15)
C16 C17 C22 125.41(16)
C19 C18 C17 122.44(16)
C20 C19 C18 118.17(16)
C20 C19 C23 120.54(17)
C18 C19 C23 121.28(16)
C19 C20 C21 122.46(16)
C20 C21 C16 118.20(15)
C20 C21 C24 117.12(15)
C16 C21 C24 124.68(15)
C30 C25 C26 119.98(15)
C30 C25 S3 118.46(12)
C26 C25 S3 121.54(13)
C27 C26 C25 118.02(15)
C27 C26 C31 115.92(15)
C25 C26 C31 126.06(15)
C28 C27 C26 123.12(16)
C27 C28 C29 117.63(16)
C27 C28 C32 120.47(15)
C29 C28 C32 121.90(16)
C28 C29 C30 122.32(16)
C29 C30 C25 118.81(15)
C29 C30 C33 116.59(15)
C25 C30 C33 124.55(15)
C39 C40 N5 112.9(2)
N5 C40 C38 117.4(3)
C40 C39 N6 112.4(2)
N6 C38 C40 110.1(5)
Cl1B C43B Cl2B 108.7(4)
Cl2 C43 Cl1 113.3(4)

loop_
_geom_bond_atom_site_label_1
_geom_bond_atom_site_label_2
_geom_bond_distance
Br1 Fe2 2.4789(3)
Fe1 O1 1.8884(12)
Fe1 N3 1.9971(14)
Fe1 N4 2.0033(14)
Fe1 N2 2.0434(14)
Fe1 N1 2.2506(14)
Fe2 O1 1.9834(12)
Fe2 N6 2.2384(16)
Fe2 N5 2.2634(16)
Fe2 O4 2.2758(12)
Fe2 O6 2.4990(12)
S1 O3 1.4429(13)
S1 O2 1.4551(13)
S1 N2 1.6033(15)
S1 C7 1.7924(17)
S2 O5 1.4401(13)
S2 O4 1.4557(12)
S2 N3 1.5965(14)
S2 C16 1.7916(17)
S3 O7 1.4435(13)
S3 O6 1.4490(13)
S3 N4 1.6085(14)
S3 C25 1.8007(17)
N1 C5 1.481(2)
N1 C1 1.482(2)
N1 C3 1.487(2)
N2 C2 1.483(2)
N3 C4 1.475(2)
N4 C6 1.473(2)
N5 C41 1.475(3)
N5 C40 1.477(3)
N5 C42 1.484(3)
N6 C34 1.393(11)
N6 C38 1.411(7)
N6 C37 1.436(3)
N6 C35 1.473(5)
N6 C39 1.547(3)
N6 C36 1.669(7)
C1 C2 1.515(2)
C3 C4 1.518(2)
C5 C6 1.521(2)
C7 C8 1.412(2)
C7 C12 1.416(2)
C8 C9 1.395(3)
C8 C13 1.512(2)
C9 C10 1.388(3)
C10 C11 1.390(3)
C10 C14 1.502(3)
C11 C12 1.392(2)
C12 C15 1.512(2)
C16 C21 1.415(2)
C16 C17 1.418(2)
C17 C18 1.397(2)
C17 C22 1.519(2)
C18 C19 1.392(3)
C19 C20 1.390(2)
C19 C23 1.508(2)
C20 C21 1.394(2)
C21 C24 1.510(2)
C25 C30 1.416(2)
C25 C26 1.420(2)
C26 C27 1.394(2)
C26 C31 1.512(2)
C27 C28 1.390(2)
C28 C29 1.393(2)
C28 C32 1.507(2)
C29 C30 1.394(2)
C30 C33 1.512(2)
C40 C39 1.426(4)
C40 C38 1.601(8)
Cl1B C43B 1.752(7)
Cl2B C43B 1.907(9)
Cl1 C43 1.778(7)
Cl2 C43 1.600(7)

loop_
_geom_hbond_atom_site_label_D
_geom_hbond_atom_site_label_H
_geom_hbond_atom_site_label_A
_geom_hbond_distance_DH
_geom_hbond_distance_HA
_geom_hbond_distance_DA
_geom_hbond_angle_DHA
O1 H1 O2 0.832(17) 1.863(19) 2.6683(17) 162(3)

loop_
_geom_torsion_atom_site_label_1
_geom_torsion_atom_site_label_2
_geom_torsion_atom_site_label_3
_geom_torsion_atom_site_label_4
_geom_torsion
N3 Fe1 O1 Fe2 -58.20(9)
N4 Fe1 O1 Fe2 57.75(9)
N2 Fe1 O1 Fe2 -178.14(8)
O5 S2 O4 Fe2 89.52(15)
N3 S2 O4 Fe2 -37.05(16)
C16 S2 O4 Fe2 -150.63(13)
O7 S3 O6 Fe2 81.57(12)
N4 S3 O6 Fe2 -42.81(13)
C25 S3 O6 Fe2 -157.76(10)
O3 S1 N2 C2 54.16(14)
O2 S1 N2 C2 -177.69(11)
C7 S1 N2 C2 -63.36(13)
O3 S1 N2 Fe1 -105.16(11)
O2 S1 N2 Fe1 22.99(13)
C7 S1 N2 Fe1 137.32(10)
O5 S2 N3 C4 63.44(14)
O4 S2 N3 C4 -168.48(12)
C16 S2 N3 C4 -55.29(14)
O5 S2 N3 Fe1 -102.22(11)
O4 S2 N3 Fe1 25.85(12)
C16 S2 N3 Fe1 139.04(10)
O7 S3 N4 C6 43.18(14)
O6 S3 N4 C6 170.98(12)
C25 S3 N4 C6 -73.66(13)
O7 S3 N4 Fe1 -120.10(10)
O6 S3 N4 Fe1 7.70(13)
C25 S3 N4 Fe1 123.06(10)
C5 N1 C1 C2 80.11(16)
C3 N1 C1 C2 -154.40(14)
Fe1 N1 C1 C2 -36.75(15)
S1 N2 C2 C1 159.22(12)
Fe1 N2 C2 C1 -38.59(17)
N1 C1 C2 N2 48.70(18)
C5 N1 C3 C4 -153.91(14)
C1 N1 C3 C4 81.42(16)
Fe1 N1 C3 C4 -36.83(15)
S2 N3 C4 C3 149.16(12)
Fe1 N3 C4 C3 -43.65(16)
N1 C3 C4 N3 51.57(17)
C1 N1 C5 C6 -157.04(14)
C3 N1 C5 C6 78.56(17)
Fe1 N1 C5 C6 -39.05(15)
S3 N4 C6 C5 163.09(12)
Fe1 N4 C6 C5 -31.75(18)
N1 C5 C6 N4 46.57(19)
O3 S1 C7 C8 -6.07(17)
O2 S1 C7 C8 -129.89(14)
N2 S1 C7 C8 114.10(15)
O3 S1 C7 C12 170.44(13)
O2 S1 C7 C12 46.63(15)
N2 S1 C7 C12 -69.39(15)
C12 C7 C8 C9 -4.3(3)
S1 C7 C8 C9 172.09(14)
C12 C7 C8 C13 173.45(17)
S1 C7 C8 C13 -10.1(3)
C7 C8 C9 C10 1.4(3)
C13 C8 C9 C10 -176.62(19)
C8 C9 C10 C11 1.7(3)
C8 C9 C10 C14 179.6(2)
C9 C10 C11 C12 -2.0(3)
C14 C10 C11 C12 -179.9(2)
C10 C11 C12 C7 -0.9(3)
C10 C11 C12 C15 178.53(18)
C8 C7 C12 C11 4.1(3)
S1 C7 C12 C11 -172.44(14)
C8 C7 C12 C15 -175.27(17)
S1 C7 C12 C15 8.2(2)
O5 S2 C16 C21 169.36(12)
O4 S2 C16 C21 45.08(14)
N3 S2 C16 C21 -69.11(14)
O5 S2 C16 C17 -8.01(16)
O4 S2 C16 C17 -132.29(14)
N3 S2 C16 C17 113.52(14)
C21 C16 C17 C18 -3.1(2)
S2 C16 C17 C18 174.15(12)
C21 C16 C17 C22 176.25(16)
S2 C16 C17 C22 -6.5(2)
C16 C17 C18 C19 1.0(3)
C22 C17 C18 C19 -178.45(16)
C17 C18 C19 C20 1.4(3)
C17 C18 C19 C23 -179.09(16)
C18 C19 C20 C21 -1.8(3)
C23 C19 C20 C21 178.74(16)
C19 C20 C21 C16 -0.3(2)
C19 C20 C21 C24 -179.65(16)
C17 C16 C21 C20 2.8(2)
S2 C16 C21 C20 -174.57(12)
C17 C16 C21 C24 -177.91(16)
S2 C16 C21 C24 4.7(2)
O7 S3 C25 C30 -173.99(13)
O6 S3 C25 C30 60.16(14)
N4 S3 C25 C30 -55.43(15)
O7 S3 C25 C26 7.79(16)
O6 S3 C25 C26 -118.06(14)
N4 S3 C25 C26 126.35(14)
C30 C25 C26 C27 -2.7(2)
S3 C25 C26 C27 175.49(12)
C30 C25 C26 C31 176.70(16)
S3 C25 C26 C31 -5.1(2)
C25 C26 C27 C28 -0.5(2)
C31 C26 C27 C28 -179.93(16)
C26 C27 C28 C29 2.7(2)
C26 C27 C28 C32 -176.32(16)
C27 C28 C29 C30 -1.9(2)
C32 C28 C29 C30 177.16(16)
C28 C29 C30 C25 -1.2(3)
C28 C29 C30 C33 176.58(16)
C26 C25 C30 C29 3.5(2)
S3 C25 C30 C29 -174.75(12)
C26 C25 C30 C33 -174.06(16)
S3 C25 C30 C33 7.7(2)
C41 N5 C40 C39 85.5(2)
C42 N5 C40 C39 -157.4(2)
Fe2 N5 C40 C39 -36.4(2)
C41 N5 C40 C38 137.6(4)
C42 N5 C40 C38 -105.3(4)
Fe2 N5 C40 C38 15.6(4)
N5 C40 C39 N6 59.7(3)
C37 N6 C39 C40 76.2(3)
C35 N6 C39 C40 -164.9(3)
Fe2 N6 C39 C40 -46.7(2)
C34 N6 C38 C40 -85.1(7)
C36 N6 C38 C40 161.9(4)
Fe2 N6 C38 C40 46.1(5)
N5 C40 C38 N6 -44.3(6)
